data_7713684
loop_
_publ_author_name
'More O'Ferrall, Lewis'
'Piatek, Magdalena'
'Twamley, Brendan'
'Kavanagh, Kevin'
'O'Connor, Christine'
'Griffith, Darren Martin'

_publ_section_title
;
 Synthesis, characterisation and antibacterial activity of novel Ga(III)
 polypyridyl catecholate complexes
;
_journal_name_full 'Dalton Transactions'
_journal_paper_doi 10.1039/D3DT01761C
_journal_year 2023
_chemical_formula_moiety 'C31 H20 Ga N4 O4, 0.75(C2 H6 O1), F6 P'
_chemical_formula_sum 'C32.5 H24.5 F6 Ga N4 O4.75 P'
_chemical_formula_weight 761.75
_space_group_crystal_system monoclinic
_space_group_IT_number 14
_space_group_name_Hall '-P 2ybc'
_space_group_name_H-M_alt 'P 1 21/c 1'
_atom_sites_solution_hydrogens mixed
_atom_sites_solution_primary dual
_audit_creation_date 2021-07-15
_audit_creation_method
;
Olex2 1.3
(compiled 2020.11.12 svn.r5f609507 for OlexSys, GUI svn.r6272)
;
_audit_update_record
;
2023-04-04 deposited with the CCDC.	2023-08-04 downloaded from the CCDC.
;
_cell_angle_alpha 90
_cell_angle_beta 109.0030(10)
_cell_angle_gamma 90
_cell_formula_units_Z 4
_cell_length_a 15.8706(9)
_cell_length_b 8.8591(5)
_cell_length_c 23.0866(12)
_cell_measurement_reflns_used 9159
_cell_measurement_temperature 100(2)
_cell_measurement_theta_max 27.500
_cell_measurement_theta_min 2.481
_cell_volume 3069.1(3)
_computing_cell_refinement 'SAINT V8.40A (Bruker, 2019)'
_computing_data_collection 'APEX 3 (Bruker, 2017) '
_computing_data_reduction 'SAINT V8.40A (Bruker, 2019)'
_computing_molecular_graphics 'Olex2 (Dolomanov et al., 2009)'
_computing_publication_material 'Olex2 (Dolomanov et al., 2009)'
_computing_structure_refinement 'SHELXL (Sheldrick, 2015)'
_computing_structure_solution 'SHELXT (Sheldrick, 2015)'
_diffrn_ambient_temperature 100(2)
_diffrn_detector 'CMOS area detector'
_diffrn_detector_area_resol_mean 5.12
_diffrn_detector_type 'Bruker PHOTON 50'
_diffrn_measured_fraction_theta_full 0.999
_diffrn_measured_fraction_theta_max 0.995
_diffrn_measurement_device 'three-circle diffractometer'
_diffrn_measurement_device_type 'Bruker D8 Quest ECO'
_diffrn_measurement_method '\w and \f scans'
_diffrn_radiation_collimation '0.5 mm double-pinhole'
_diffrn_radiation_detector 'Bruker PHOTON 50'
_diffrn_radiation_monochromator graphite
_diffrn_radiation_probe x-ray
_diffrn_radiation_type 'Mo K\a'
_diffrn_radiation_wavelength 0.71073
_diffrn_radiation_xray_symbol K-L~3~
_diffrn_reflns_av_R_equivalents 0.0873
_diffrn_reflns_av_unetI/netI 0.0472
_diffrn_reflns_Laue_measured_fraction_full 0.999
_diffrn_reflns_Laue_measured_fraction_max 0.995
_diffrn_reflns_limit_h_max 20
_diffrn_reflns_limit_h_min -20
_diffrn_reflns_limit_k_max 11
_diffrn_reflns_limit_k_min -11
_diffrn_reflns_limit_l_max 30
_diffrn_reflns_limit_l_min -29
_diffrn_reflns_number 47191
_diffrn_reflns_point_group_measured_fraction_full 0.999
_diffrn_reflns_point_group_measured_fraction_max 0.995
_diffrn_reflns_theta_full 25.242
_diffrn_reflns_theta_max 27.633
_diffrn_reflns_theta_min 2.481
_diffrn_source 'sealed X-ray tube'
_diffrn_source_current 20.0
_diffrn_source_power 1.0
_diffrn_source_type 'Siemens, KFF Mo 2K -90 C'
_diffrn_source_voltage 50.0
_exptl_absorpt_coefficient_mu 1.035
_exptl_absorpt_correction_T_max 0.7456
_exptl_absorpt_correction_T_min 0.6752
_exptl_absorpt_correction_type multi-scan
_exptl_absorpt_process_details
;
SADABS-2016/2 (Bruker,2016/2) was used for absorption correction.
wR2(int) was 0.0734 before and 0.0645 after correction.
The Ratio of minimum to maximum transmission is 0.9056.
The \l/2 correction factor is 0.00150.
;
_exptl_crystal_colour yellow
_exptl_crystal_colour_primary yellow
_exptl_crystal_density_diffrn 1.649
_exptl_crystal_density_method 'not measured'
_exptl_crystal_description block
_exptl_crystal_F_000 1542
_exptl_crystal_size_max 0.284
_exptl_crystal_size_mid 0.117
_exptl_crystal_size_min 0.072
_refine_diff_density_max 1.134
_refine_diff_density_min -1.104
_refine_diff_density_rms 0.091
_refine_ls_extinction_coef 0.0014(3)
_refine_ls_extinction_expression Fc^*^=kFc[1+0.001xFc^2^\l^3^/sin(2\q)]^-1/4^
_refine_ls_extinction_method 'SHELXL-2018/3 (Sheldrick 2018)'
_refine_ls_goodness_of_fit_ref 1.068
_refine_ls_hydrogen_treatment constr
_refine_ls_matrix_type full
_refine_ls_number_parameters 535
_refine_ls_number_reflns 7116
_refine_ls_number_restraints 228
_refine_ls_restrained_S_all 1.059
_refine_ls_R_factor_all 0.0876
_refine_ls_R_factor_gt 0.0581
_refine_ls_shift/su_max 0.001
_refine_ls_shift/su_mean 0.000
_refine_ls_structure_factor_coef Fsqd
_refine_ls_weighting_details 'w=1/[\s^2^(Fo^2^)+(0.0561P)^2^+7.4699P] where P=(Fo^2^+2Fc^2^)/3'
_refine_ls_weighting_scheme calc
_refine_ls_wR_factor_gt 0.1330
_refine_ls_wR_factor_ref 0.1465
_reflns_Friedel_coverage 0.000
_reflns_number_gt 5278
_reflns_number_total 7116
_reflns_threshold_expression 'I > 2\s(I)'
_cod_data_source_file d3dt01761c2.cif
_cod_data_source_block 5
_cod_original_formula_sum 'C32.50 H24.50 F6 Ga N4 O4.75 P'
_cod_database_code 7713684
_shelx_shelxl_version_number 2018/3
_shelx_space_group_comment
;
The symmetry employed for this shelxl refinement is uniquely defined
by the following loop, which should always be used as a source of
symmetry information in preference to the above space-group names.
They are only intended as comments.
;
_shelx_estimated_absorpt_t_max 0.929
_shelx_estimated_absorpt_t_min 0.758
_olex2_refinement_description
;
1. Fixed Uiso
 At 1.2 times of:
  All C(H) groups, All C(H,H) groups
 At 1.5 times of:
  All C(H,H,H) groups, All O(H) groups
2. Uiso/Uaniso restraints and constraints
C30 \\sim C30A \\sim C31 \\sim C32 \\sim C33 \\sim C34 \\sim C35 \\sim C37
\\sim O29 \\sim O29A \\sim O36 \\sim O38 \\sim O39: within 2A with sigma of
0.01 and sigma for terminal atoms of 0.02 within 2A
C30A \\sim C31A \\sim C32A \\sim C33A \\sim C34A \\sim C35A \\sim C37A \\sim
O29A \\sim O36A \\sim O38A \\sim O39A: within 2A with sigma of 0.01 and sigma
for terminal atoms of 0.02 within 2A
C41A \\sim C42A \\sim O40A \\sim C41B \\sim C42B \\sim O40B: within 2A with
sigma of 0.01 and sigma for terminal atoms of 0.02 within 2A
Uanis(O38A) = Uanis(O38)
Uanis(O39A) = Uanis(O39)
Uanis(C37A) = Uanis(C37)
Uanis(C34A) = Uanis(C34)
3. Others
 Sof(C41B)=Sof(H41A)=Sof(H41B)=Sof(C42B)=Sof(H42C)=Sof(H42B)=Sof(H42A)=
 Sof(O40B)=Sof(H40B)=0.75*(1-FVAR(2))
 Sof(C41A)=Sof(H41D)=Sof(H41C)=Sof(C42A)=Sof(H42D)=Sof(H42F)=Sof(H42E)=
 Sof(O40A)=Sof(H40A)=0.75*FVAR(2)
 Sof(O29A)=Sof(C30A)=Sof(C31A)=Sof(H31A)=Sof(C32A)=Sof(H32A)=Sof(C33A)=
 Sof(H33A)=Sof(C34A)=Sof(C35A)=Sof(C37A)=Sof(O36A)=Sof(O38A)=Sof(H38A)=
 Sof(O39A)=1-FVAR(2)
 Sof(C30)=Sof(C31)=Sof(H31)=Sof(C32)=Sof(H32)=Sof(C33)=Sof(H33)=Sof(C34)=
 Sof(C35)=Sof(C37)=Sof(O29)=Sof(O36)=Sof(O38)=Sof(H38)=Sof(O39)=FVAR(2)
4.a Riding coordinates:
 O38A(H38A), O40A(H40A), O40B(H40B)
4.b Free rotating group:
 O29A(C30A,C31A,C32A,C33A,C34A,C35A,C37A,O36A,O38A)
4.c Secondary CH2 refined with riding coordinates:
 C41A(H41D,H41C), C41B(H41A,H41B)
4.d Aromatic/amide H refined with riding coordinates:
 C2(H2), C3(H3), C4(H4), C6(H6), C7(H7), C9(H9), C10(H10), C11(H11), C16(H16),
 C17(H17), C18(H18), C20(H20), C21(H21), C23(H23), C24(H24), C25(H25), C31(H31),
  C32(H32), C33(H33), C31A(H31A), C32A(H32A), C33A(H33A)
4.e Idealised Me refined as rotating group:
 C42A(H42D,H42F,H42E), C42B(H42C,H42B,H42A)
4.f Idealised tetrahedral OH refined as rotating group:
 O38(H38)
;
_olex2_exptl_crystal_mounting_method 'mounted in oil on a MiTeGen microloop'
_olex2_submission_original_sample_id LMOF40r3
_olex2_submission_special_instructions 'No special instructions were received'

loop_
_space_group_symop_operation_xyz
'x, y, z'
'-x, y+1/2, -z+1/2'
'-x, -y, -z'
'x, -y-1/2, z-1/2'

loop_
_atom_site_label
_atom_site_type_symbol
_atom_site_fract_x
_atom_site_fract_y
_atom_site_fract_z
_atom_site_U_iso_or_equiv
_atom_site_adp_type
_atom_site_occupancy
_atom_site_site_symmetry_order
_atom_site_calc_flag
_atom_site_refinement_flags_posn
_atom_site_refinement_flags_adp
_atom_site_refinement_flags_occupancy
_atom_site_disorder_assembly
_atom_site_disorder_group
C2 C 0.7377(3) 0.5965(5) 0.81375(18) 0.0328(9) Uani 1 1 d . . . . .
H2 H 0.712281 0.687129 0.793566 0.039 Uiso 1 1 calc R U . . .
C3 C 0.7589(3) 0.5857(5) 0.87714(19) 0.0378(10) Uani 1 1 d . . . . .
H3 H 0.745882 0.667991 0.899258 0.045 Uiso 1 1 calc R U . . .
C4 C 0.7975(3) 0.4602(5) 0.90768(18) 0.0359(10) Uani 1 1 d . . . . .
H4 H 0.814491 0.456024 0.951089 0.043 Uiso 1 1 calc R U . . .
C5 C 0.8125(2) 0.3353(5) 0.87417(16) 0.0294(9) Uani 1 1 d . . . . .
C6 C 0.8491(3) 0.1944(5) 0.90062(17) 0.0334(9) Uani 1 1 d . . . . .
H6 H 0.868302 0.182698 0.943871 0.040 Uiso 1 1 calc R U . . .
C7 C 0.8569(3) 0.0788(5) 0.86558(18) 0.0337(9) Uani 1 1 d . . . . .
H7 H 0.882175 -0.013301 0.884429 0.040 Uiso 1 1 calc R U . . .
C8 C 0.8280(3) 0.0909(5) 0.80002(17) 0.0274(8) Uani 1 1 d . . . . .
C9 C 0.8320(3) -0.0256(5) 0.76074(19) 0.0376(10) Uani 1 1 d . . . . .
H9 H 0.853951 -0.121777 0.777032 0.045 Uiso 1 1 calc R U . . .
C10 C 0.8048(3) -0.0030(5) 0.69889(19) 0.0374(10) Uani 1 1 d . . . . .
H10 H 0.807130 -0.082878 0.672028 0.045 Uiso 1 1 calc R U . . .
C11 C 0.7734(3) 0.1391(5) 0.67568(17) 0.0300(8) Uani 1 1 d . . . . .
H11 H 0.755491 0.154552 0.632650 0.036 Uiso 1 1 calc R U . . .
C13 C 0.7948(2) 0.2290(4) 0.77300(15) 0.0235(7) Uani 1 1 d . . . . .
C14 C 0.7867(2) 0.3525(4) 0.81025(16) 0.0234(7) Uani 1 1 d . . . . .
C16 C 0.9037(2) 0.6139(4) 0.72811(16) 0.0262(8) Uani 1 1 d . . . . .
H16 H 0.906600 0.593088 0.769072 0.031 Uiso 1 1 calc R U . . .
C17 C 0.9709(3) 0.7007(5) 0.71817(18) 0.0297(8) Uani 1 1 d . . . . .
H17 H 1.018577 0.737832 0.751869 0.036 Uiso 1 1 calc R U . . .
C18 C 0.9676(3) 0.7321(5) 0.65956(18) 0.0300(8) Uani 1 1 d . . . . .
H18 H 1.011386 0.795381 0.652224 0.036 Uiso 1 1 calc R U . . .
C19 C 0.8995(3) 0.6707(4) 0.61046(17) 0.0259(8) Uani 1 1 d . . . . .
C20 C 0.8932(3) 0.6884(5) 0.54769(18) 0.0325(9) Uani 1 1 d . . . . .
H20 H 0.935426 0.749569 0.537414 0.039 Uiso 1 1 calc R U . . .
C21 C 0.8284(3) 0.6194(5) 0.50300(18) 0.0358(10) Uani 1 1 d . . . . .
H21 H 0.826916 0.629816 0.461734 0.043 Uiso 1 1 calc R U . . .
C22 C 0.7617(3) 0.5311(5) 0.51602(16) 0.0326(9) Uani 1 1 d . . . . .
C23 C 0.6928(3) 0.4560(5) 0.47187(18) 0.0403(10) Uani 1 1 d . . . . .
H23 H 0.689085 0.459467 0.429988 0.048 Uiso 1 1 calc R U . . .
C24 C 0.6311(3) 0.3779(6) 0.48896(19) 0.0467(12) Uani 1 1 d . . . . .
H24 H 0.584435 0.325981 0.459067 0.056 Uiso 1 1 calc R U . . .
C25 C 0.6362(3) 0.3739(5) 0.55095(18) 0.0381(10) Uani 1 1 d . . . . .
H25 H 0.591359 0.322367 0.562229 0.046 Uiso 1 1 calc R U . . .
C27 C 0.7638(3) 0.5168(4) 0.57695(16) 0.0265(8) Uani 1 1 d . . . . .
C28 C 0.8348(2) 0.5846(4) 0.62446(15) 0.0232(7) Uani 1 1 d . . . . .
C30 C 0.5907(3) 0.6840(5) 0.6750(2) 0.0341(10) Uani 0.902(3) 1 d . U P A 1
C31 C 0.5451(3) 0.8168(6) 0.6738(2) 0.0395(11) Uani 0.902(3) 1 d . U P A 1
H31 H 0.573549 0.910640 0.672636 0.047 Uiso 0.902(3) 1 calc R U P A 1
C32 C 0.4573(3) 0.8145(6) 0.6742(2) 0.0415(12) Uani 0.902(3) 1 d . U P A 1
H32 H 0.426186 0.906608 0.673291 0.050 Uiso 0.902(3) 1 calc R U P A 1
C33 C 0.4159(4) 0.6795(7) 0.6761(3) 0.0435(13) Uani 0.902(3) 1 d . U P A 1
H33 H 0.356764 0.678949 0.677494 0.052 Uiso 0.902(3) 1 calc R U P A 1
C34 C 0.4598(3) 0.5424(6) 0.67585(19) 0.0340(10) Uani 0.902(3) 1 d . U P A 1
C35 C 0.5466(3) 0.5421(6) 0.67617(19) 0.0307(10) Uani 0.902(3) 1 d . U P A 1
C37 C 0.4109(3) 0.4005(6) 0.6726(2) 0.0390(11) Uani 0.902(3) 1 d . U P A 1
Ga1 Ga 0.71603(3) 0.47028(5) 0.68602(2) 0.02607(13) Uani 1 1 d . . . . .
N1 N 0.7524(2) 0.4820(4) 0.78105(14) 0.0258(7) Uani 1 1 d . . . . .
N12 N 0.76751(19) 0.2532(4) 0.71114(13) 0.0237(6) Uani 1 1 d . . . . .
N15 N 0.8362(2) 0.5593(3) 0.68279(13) 0.0225(6) Uani 1 1 d . . . . .
N26 N 0.7022(2) 0.4405(4) 0.59382(14) 0.0286(7) Uani 1 1 d . . . . .
O29 O 0.6752(2) 0.6749(3) 0.67508(14) 0.0290(7) Uani 0.902(3) 1 d . U P A 1
O29A O 0.6014(14) 0.3343(18) 0.6775(11) 0.029(4) Uani 0.098(3) 1 d G U P A 2
C30A C 0.5391(11) 0.4364(17) 0.6785(7) 0.033(3) Uani 0.098(3) 1 d G U P A 2
C31A C 0.4602(12) 0.402(2) 0.6883(10) 0.034(5) Uani 0.098(3) 1 d G U P A 2
H31A H 0.447320 0.300295 0.695548 0.041 Uiso 0.098(3) 1 calc R U P A 2
C32A C 0.3990(12) 0.516(3) 0.6878(13) 0.037(5) Uani 0.098(3) 1 d G U P A 2
H32A H 0.344884 0.492200 0.694898 0.044 Uiso 0.098(3) 1 calc R U P A 2
C33A C 0.4173(11) 0.663(2) 0.6770(12) 0.037(6) Uani 0.098(3) 1 d G U P A 2
H33A H 0.374630 0.739056 0.675448 0.045 Uiso 0.098(3) 1 calc R U P A 2
C34A C 0.4974(10) 0.7017(18) 0.6684(8) 0.0340(10) Uani 0.098(3) 1 d G U P A 2
C35A C 0.5584(9) 0.5916(17) 0.6679(6) 0.033(4) Uani 0.098(3) 1 d G U P A 2
C37A C 0.5172(13) 0.8622(17) 0.6624(10) 0.0390(11) Uani 0.098(3) 1 d G U P A 2
O36A O 0.6383(10) 0.617(2) 0.6589(9) 0.037(6) Uani 0.098(3) 1 d G U P A 2
O38A O 0.5930(14) 0.8973(18) 0.6523(11) 0.0413(8) Uani 0.098(3) 1 d G U P A 2
H38A H 0.619381 0.796828 0.663909 0.062 Uiso 0.098(3) 1 d R U P A 2
O36 O 0.5965(2) 0.4150(4) 0.67689(14) 0.0300(7) Uani 0.902(3) 1 d . U P A 1
O38 O 0.4538(2) 0.2706(4) 0.67409(16) 0.0413(8) Uani 0.902(3) 1 d . U P A 1
H38 H 0.506219 0.288298 0.674980 0.062 Uiso 0.902(3) 1 calc R U P A 1
O39 O 0.3316(2) 0.3984(5) 0.66698(17) 0.0505(10) Uani 0.902(3) 1 d . U P A 1
O39A O 0.462(2) 0.957(4) 0.6441(16) 0.0505(10) Uani 0.098(3) 1 d . U P A 2
C41A C 0.6041(8) 0.8332(16) 0.5328(5) 0.050(3) Uani 0.427(7) 1 d . U P B 1
H41D H 0.549124 0.868311 0.539992 0.061 Uiso 0.427(7) 1 calc R U P B 1
H41C H 0.600969 0.721956 0.528502 0.061 Uiso 0.427(7) 1 calc R U P B 1
C42A C 0.6103(9) 0.9047(16) 0.4733(5) 0.044(3) Uani 0.427(7) 1 d . U P B 1
H42D H 0.550156 0.921368 0.444587 0.066 Uiso 0.427(7) 1 calc R U P B 1
H42F H 0.642941 0.836733 0.454714 0.066 Uiso 0.427(7) 1 calc R U P B 1
H42E H 0.641741 1.001437 0.482905 0.066 Uiso 0.427(7) 1 calc R U P B 1
O40A O 0.6774(6) 0.8727(12) 0.5818(4) 0.066(3) Uani 0.427(7) 1 d . U P B 1
H40A H 0.669338 0.806879 0.613862 0.098 Uiso 0.427(7) 1 d R U P B 1
C41B C 0.5959(13) 0.831(3) 0.4877(11) 0.066(4) Uani 0.323(7) 1 d . U P B 2
H41A H 0.612024 0.805714 0.450854 0.079 Uiso 0.323(7) 1 calc R U P B 2
H41B H 0.596328 0.734057 0.509407 0.079 Uiso 0.323(7) 1 calc R U P B 2
C42B C 0.5206(10) 0.871(2) 0.4697(9) 0.063(4) Uani 0.323(7) 1 d . U P B 2
H42C H 0.518376 0.980834 0.464665 0.095 Uiso 0.323(7) 1 calc R U P B 2
H42B H 0.490998 0.842180 0.499250 0.095 Uiso 0.323(7) 1 calc R U P B 2
H42A H 0.490016 0.822972 0.430107 0.095 Uiso 0.323(7) 1 calc R U P B 2
O40B O 0.6666(8) 0.9157(14) 0.5256(6) 0.063(3) Uani 0.323(7) 1 d . U P B 2
H40B H 0.649612 0.913442 0.562868 0.095 Uiso 0.323(7) 1 d R U P B 2
F1 F 0.85540(17) 0.1981(3) 0.55625(12) 0.0488(7) Uani 1 1 d . . . . .
F2 F 0.9449(2) 0.3169(3) 0.64001(11) 0.0498(7) Uani 1 1 d . . . . .
F3 F 0.9717(2) 0.3336(3) 0.55075(11) 0.0549(8) Uani 1 1 d . . . . .
F4 F 0.9757(2) 0.0817(4) 0.54587(13) 0.0667(9) Uani 1 1 d . . . . .
F5 F 0.9486(2) 0.0660(3) 0.63566(13) 0.0551(8) Uani 1 1 d . . . . .
F6 F 1.06438(17) 0.2025(3) 0.62982(11) 0.0480(7) Uani 1 1 d . . . . .
P1 P 0.95982(7) 0.19806(12) 0.59254(4) 0.0272(2) Uani 1 1 d . . . . .

loop_
_atom_site_aniso_label
_atom_site_aniso_U_11
_atom_site_aniso_U_22
_atom_site_aniso_U_33
_atom_site_aniso_U_23
_atom_site_aniso_U_13
_atom_site_aniso_U_12
C2 0.033(2) 0.036(2) 0.034(2) -0.0067(17) 0.0168(17) -0.0035(18)
C3 0.042(2) 0.043(2) 0.036(2) -0.0174(19) 0.023(2) -0.014(2)
C4 0.036(2) 0.050(3) 0.0238(19) -0.0101(18) 0.0135(17) -0.014(2)
C5 0.0240(18) 0.048(2) 0.0173(17) -0.0043(16) 0.0085(14) -0.0120(17)
C6 0.028(2) 0.052(3) 0.0184(17) 0.0066(17) 0.0060(15) -0.0032(19)
C7 0.032(2) 0.045(2) 0.0257(19) 0.0085(17) 0.0106(16) 0.0014(18)
C8 0.0269(19) 0.033(2) 0.0239(18) 0.0023(15) 0.0106(15) -0.0001(16)
C9 0.050(3) 0.031(2) 0.037(2) 0.0075(18) 0.022(2) 0.006(2)
C10 0.055(3) 0.029(2) 0.032(2) -0.0045(16) 0.018(2) 0.0009(19)
C11 0.035(2) 0.033(2) 0.0221(18) -0.0020(15) 0.0100(16) -0.0017(17)
C13 0.0200(17) 0.033(2) 0.0173(16) -0.0010(14) 0.0051(13) -0.0029(15)
C14 0.0189(16) 0.0317(19) 0.0203(16) -0.0010(14) 0.0074(13) -0.0044(15)
C16 0.0291(19) 0.028(2) 0.0210(17) -0.0028(14) 0.0079(15) 0.0045(16)
C17 0.0241(19) 0.034(2) 0.031(2) -0.0040(16) 0.0083(16) 0.0005(16)
C18 0.0274(19) 0.027(2) 0.038(2) 0.0001(16) 0.0142(17) 0.0027(16)
C19 0.034(2) 0.0210(18) 0.0287(19) 0.0043(14) 0.0178(16) 0.0099(15)
C20 0.041(2) 0.034(2) 0.0271(19) 0.0097(16) 0.0164(17) 0.0127(18)
C21 0.051(3) 0.038(2) 0.0249(19) 0.0114(17) 0.0201(19) 0.017(2)
C22 0.045(2) 0.029(2) 0.0195(17) 0.0033(15) 0.0049(16) 0.0138(19)
C23 0.051(3) 0.045(3) 0.0187(18) 0.0041(17) 0.0030(18) 0.006(2)
C24 0.054(3) 0.049(3) 0.022(2) -0.0050(19) -0.0095(19) -0.002(2)
C25 0.039(2) 0.038(2) 0.028(2) 0.0005(17) -0.0026(18) -0.0028(19)
C27 0.034(2) 0.0242(18) 0.0207(16) 0.0026(14) 0.0085(15) 0.0110(16)
C28 0.0286(19) 0.0219(17) 0.0189(16) 0.0012(13) 0.0076(14) 0.0104(15)
C30 0.030(2) 0.036(2) 0.031(2) -0.0050(18) 0.0024(18) 0.0011(19)
C31 0.038(3) 0.033(2) 0.041(2) -0.003(2) 0.003(2) 0.009(2)
C32 0.033(2) 0.047(3) 0.038(2) -0.007(2) 0.003(2) 0.008(2)
C33 0.035(3) 0.052(3) 0.035(3) -0.006(2) 0.000(2) 0.013(2)
C34 0.0260(19) 0.044(2) 0.0249(19) -0.0005(17) -0.0011(16) 0.0007(18)
C35 0.028(2) 0.037(2) 0.0227(19) 0.0004(17) 0.0033(16) 0.0016(19)
C37 0.030(2) 0.050(3) 0.030(2) 0.009(2) 0.0016(19) -0.005(2)
Ga1 0.0233(2) 0.0320(2) 0.0221(2) -0.00010(17) 0.00628(15) 0.00425(18)
N1 0.0217(15) 0.0331(17) 0.0253(15) -0.0063(13) 0.0114(12) -0.0024(13)
N12 0.0246(15) 0.0277(16) 0.0181(14) -0.0035(12) 0.0060(12) -0.0032(13)
N15 0.0262(15) 0.0234(16) 0.0191(14) -0.0015(11) 0.0088(12) 0.0050(12)
N26 0.0284(16) 0.0307(18) 0.0210(15) 0.0010(12) 0.0003(13) 0.0045(14)
O29 0.0219(15) 0.0277(16) 0.0362(17) 0.0000(13) 0.0078(13) 0.0040(13)
O29A 0.020(7) 0.025(7) 0.036(7) 0.001(7) 0.002(6) 0.004(7)
C30A 0.024(5) 0.038(5) 0.031(5) 0.000(5) 0.001(5) -0.001(5)
C31A 0.016(8) 0.048(9) 0.030(8) -0.001(8) -0.002(8) -0.001(8)
C32A 0.019(9) 0.054(10) 0.030(9) -0.005(9) -0.002(8) 0.005(9)
C33A 0.022(8) 0.052(9) 0.029(9) -0.007(9) -0.004(8) 0.007(9)
C34A 0.0260(19) 0.044(2) 0.0249(19) -0.0005(17) -0.0011(16) 0.0007(18)
C35A 0.022(7) 0.042(7) 0.030(7) -0.008(7) 0.003(7) 0.000(7)
C37A 0.030(2) 0.050(3) 0.030(2) 0.009(2) 0.0016(19) -0.005(2)
O36A 0.022(10) 0.046(11) 0.037(10) -0.023(10) 0.000(9) 0.000(10)
O38A 0.0323(17) 0.046(2) 0.0430(19) 0.0041(15) 0.0081(15) -0.0087(15)
O36 0.0215(14) 0.0273(16) 0.0366(16) 0.0043(14) 0.0031(12) 0.0009(14)
O38 0.0323(17) 0.046(2) 0.0430(19) 0.0041(15) 0.0081(15) -0.0087(15)
O39 0.0330(19) 0.062(2) 0.055(2) 0.0169(19) 0.0124(16) -0.0024(17)
O39A 0.0330(19) 0.062(2) 0.055(2) 0.0169(19) 0.0124(16) -0.0024(17)
C41A 0.039(5) 0.067(6) 0.043(5) -0.012(5) 0.009(5) 0.011(5)
C42A 0.058(6) 0.051(6) 0.037(5) 0.005(5) 0.035(5) 0.001(5)
O40A 0.052(5) 0.094(7) 0.040(4) 0.014(4) 0.002(4) -0.025(5)
C41B 0.051(7) 0.067(8) 0.066(7) -0.022(7) 0.001(7) 0.010(7)
C42B 0.029(6) 0.058(8) 0.101(9) -0.036(7) 0.017(7) -0.010(6)
O40B 0.063(6) 0.057(6) 0.058(6) -0.017(5) 0.004(5) 0.006(5)
F1 0.0350(14) 0.0676(19) 0.0397(14) 0.0049(13) 0.0068(11) 0.0022(13)
F2 0.0732(19) 0.0454(15) 0.0284(12) -0.0045(11) 0.0131(13) 0.0278(14)
F3 0.0608(18) 0.0667(19) 0.0300(13) 0.0173(13) 0.0048(12) -0.0136(15)
F4 0.076(2) 0.076(2) 0.0431(16) -0.0294(15) 0.0119(15) 0.0252(18)
F5 0.071(2) 0.0377(15) 0.0492(16) 0.0176(12) 0.0098(15) -0.0031(14)
F6 0.0346(14) 0.076(2) 0.0290(12) 0.0001(12) 0.0048(11) 0.0095(13)
P1 0.0323(5) 0.0290(5) 0.0198(4) -0.0007(4) 0.0076(4) 0.0068(4)

loop_
_atom_type_symbol
_atom_type_description
_atom_type_scat_dispersion_real
_atom_type_scat_dispersion_imag
_atom_type_scat_source
C C 0.0033 0.0016 'International Tables Vol C Tables 4.2.6.8 and 6.1.1.4'
H H 0.0000 0.0000 'International Tables Vol C Tables 4.2.6.8 and 6.1.1.4'
F F 0.0171 0.0103 'International Tables Vol C Tables 4.2.6.8 and 6.1.1.4'
Ga Ga 0.2307 1.6083 'International Tables Vol C Tables 4.2.6.8 and 6.1.1.4'
N N 0.0061 0.0033 'International Tables Vol C Tables 4.2.6.8 and 6.1.1.4'
O O 0.0106 0.0060 'International Tables Vol C Tables 4.2.6.8 and 6.1.1.4'
P P 0.1023 0.0942 'International Tables Vol C Tables 4.2.6.8 and 6.1.1.4'

loop_
_exptl_crystal_face_index_h
_exptl_crystal_face_index_k
_exptl_crystal_face_index_l
_exptl_crystal_face_perp_dist
0.00 1.00 0.00 0.1420
0.00 -1.00 0.00 0.1260
-1.00 0.00 0.00 0.0130
1.00 0.00 0.00 0.0360
0.00 0.00 -1.00 0.0350
0.00 0.00 1.00 0.0510
3.00 1.00 -3.00 0.0910
-3.00 -1.00 3.00 0.0880
-2.00 3.00 -1.00 0.1310
-3.00 3.00 1.00 0.1190
-2.00 -2.00 1.00 0.1040

loop_
_geom_angle_atom_site_label_1
_geom_angle_atom_site_label_2
_geom_angle_atom_site_label_3
_geom_angle
_geom_angle_site_symmetry_1
_geom_angle_site_symmetry_3
_geom_angle_publ_flag
C3 C2 H2 119.4 . . ?
N1 C2 H2 119.4 . . ?
N1 C2 C3 121.1(4) . . ?
C2 C3 H3 119.4 . . ?
C4 C3 C2 121.1(4) . . ?
C4 C3 H3 119.4 . . ?
C3 C4 H4 120.4 . . ?
C3 C4 C5 119.1(4) . . ?
C5 C4 H4 120.4 . . ?
C4 C5 C6 124.6(3) . . ?
C14 C5 C4 116.5(4) . . ?
C14 C5 C6 118.9(4) . . ?
C5 C6 H6 119.5 . . ?
C7 C6 C5 121.1(3) . . ?
C7 C6 H6 119.5 . . ?
C6 C7 H7 119.3 . . ?
C6 C7 C8 121.4(4) . . ?
C8 C7 H7 119.3 . . ?
C9 C8 C7 124.5(4) . . ?
C9 C8 C13 116.8(3) . . ?
C13 C8 C7 118.8(4) . . ?
C8 C9 H9 119.8 . . ?
C10 C9 C8 120.5(4) . . ?
C10 C9 H9 119.8 . . ?
C9 C10 H10 120.4 . . ?
C9 C10 C11 119.1(4) . . ?
C11 C10 H10 120.4 . . ?
C10 C11 H11 118.7 . . ?
N12 C11 C10 122.7(4) . . ?
N12 C11 H11 118.7 . . ?
C8 C13 C14 119.9(3) . . ?
N12 C13 C8 123.3(3) . . ?
N12 C13 C14 116.8(3) . . ?
C5 C14 C13 119.9(4) . . ?
N1 C14 C5 123.2(3) . . ?
N1 C14 C13 116.9(3) . . ?
C17 C16 H16 118.7 . . ?
N15 C16 H16 118.7 . . ?
N15 C16 C17 122.6(3) . . ?
C16 C17 H17 120.3 . . ?
C18 C17 C16 119.4(4) . . ?
C18 C17 H17 120.3 . . ?
C17 C18 H18 120.2 . . ?
C17 C18 C19 119.7(4) . . ?
C19 C18 H18 120.2 . . ?
C18 C19 C20 124.1(4) . . ?
C18 C19 C28 117.2(3) . . ?
C28 C19 C20 118.7(4) . . ?
C19 C20 H20 119.6 . . ?
C21 C20 C19 120.8(4) . . ?
C21 C20 H20 119.6 . . ?
C20 C21 H21 119.2 . . ?
C20 C21 C22 121.6(4) . . ?
C22 C21 H21 119.2 . . ?
C23 C22 C21 124.5(4) . . ?
C23 C22 C27 116.5(4) . . ?
C27 C22 C21 119.0(4) . . ?
C22 C23 H23 120.1 . . ?
C24 C23 C22 119.9(4) . . ?
C24 C23 H23 120.1 . . ?
C23 C24 H24 120.0 . . ?
C23 C24 C25 120.0(4) . . ?
C25 C24 H24 120.0 . . ?
C24 C25 H25 119.4 . . ?
N26 C25 C24 121.3(4) . . ?
N26 C25 H25 119.4 . . ?
C22 C27 C28 119.2(4) . . ?
N26 C27 C22 123.6(4) . . ?
N26 C27 C28 117.1(3) . . ?
C19 C28 C27 120.6(3) . . ?
N15 C28 C19 122.9(3) . . ?
N15 C28 C27 116.5(3) . . ?
C31 C30 C35 119.3(4) . . ?
O29 C30 C31 124.7(5) . . ?
O29 C30 C35 116.0(4) . . ?
C30 C31 H31 119.8 . . ?
C30 C31 C32 120.4(5) . . ?
C32 C31 H31 119.8 . . ?
C31 C32 H32 119.9 . . ?
C33 C32 C31 120.1(5) . . ?
C33 C32 H32 119.9 . . ?
C32 C33 H33 119.6 . . ?
C32 C33 C34 120.8(5) . . ?
C34 C33 H33 119.6 . . ?
C33 C34 C37 119.2(5) . . ?
C35 C34 C33 120.0(5) . . ?
C35 C34 C37 120.8(5) . . ?
C34 C35 C30 119.3(4) . . ?
O36 C35 C30 115.7(4) . . ?
O36 C35 C34 125.0(4) . . ?
O38 C37 C34 118.8(4) . . ?
O39 C37 C34 121.9(5) . . ?
O39 C37 O38 119.3(5) . . ?
N1 Ga1 N12 78.74(12) . . ?
N1 Ga1 N15 94.34(11) . . ?
N1 Ga1 N26 169.61(12) . . ?
N1 Ga1 O29A 93.4(6) . . ?
N12 Ga1 O29A 75.6(4) . . ?
N15 Ga1 N12 94.49(11) . . ?
N15 Ga1 O29A 166.0(5) . . ?
N26 Ga1 N12 93.93(12) . . ?
N26 Ga1 N15 78.77(12) . . ?
N26 Ga1 O29A 91.8(6) . . ?
O29 Ga1 N1 93.31(13) . . ?
O29 Ga1 N12 171.97(12) . . ?
O29 Ga1 N15 84.92(13) . . ?
O29 Ga1 N26 93.82(13) . . ?
O36A Ga1 N1 105.1(6) . . ?
O36A Ga1 N12 160.0(5) . . ?
O36A Ga1 N15 104.6(5) . . ?
O36A Ga1 N26 84.3(6) . . ?
O36A Ga1 O29A 84.5(6) . . ?
O36 Ga1 N1 93.09(13) . . ?
O36 Ga1 N12 94.55(13) . . ?
O36 Ga1 N15 169.27(12) . . ?
O36 Ga1 N26 94.84(13) . . ?
O36 Ga1 O29 86.93(13) . . ?
C2 N1 C14 118.7(3) . . ?
C2 N1 Ga1 126.6(3) . . ?
C14 N1 Ga1 114.3(2) . . ?
C11 N12 C13 117.7(3) . . ?
C11 N12 Ga1 129.0(3) . . ?
C13 N12 Ga1 113.3(2) . . ?
C16 N15 C28 118.1(3) . . ?
C16 N15 Ga1 128.7(2) . . ?
C28 N15 Ga1 112.2(2) . . ?
C25 N26 C27 118.7(3) . . ?
C25 N26 Ga1 128.0(3) . . ?
C27 N26 Ga1 112.7(2) . . ?
C30 O29 Ga1 110.6(3) . . ?
C30A O29A Ga1 103.2(5) . . ?
O29A C30A C31A 124.4 . . ?
O29A C30A C35A 116.1 . . ?
C31A C30A C35A 119.5 . . ?
C30A C31A H31A 119.9 . . ?
C30A C31A C32A 120.2 . . ?
C32A C31A H31A 119.9 . . ?
C31A C32A H32A 120.0 . . ?
C33A C32A C31A 119.9 . . ?
C33A C32A H32A 120.0 . . ?
C32A C33A H33A 119.4 . . ?
C32A C33A C34A 121.2 . . ?
C34A C33A H33A 119.4 . . ?
C33A C34A C37A 119.0 . . ?
C35A C34A C33A 120.1 . . ?
C35A C34A C37A 120.8 . . ?
C34A C35A C30A 119.0 . . ?
O36A C35A C30A 115.9 . . ?
O36A C35A C34A 125.1 . . ?
O38A C37A C34A 118.2 . . ?
O39A C37A C34A 124(2) . . ?
O39A C37A O38A 112(2) . . ?
C35A O36A Ga1 113.8(7) . . ?
C37A O38A H38A 94.0 . . ?
C35 O36 Ga1 109.9(3) . . ?
C37 O38 H38 109.5 . . ?
H41D C41A H41C 108.1 . . ?
C42A C41A H41D 109.6 . . ?
C42A C41A H41C 109.6 . . ?
O40A C41A H41D 109.6 . . ?
O40A C41A H41C 109.6 . . ?
O40A C41A C42A 110.2(11) . . ?
C41A C42A H42D 109.5 . . ?
C41A C42A H42F 109.5 . . ?
C41A C42A H42E 109.5 . . ?
H42D C42A H42F 109.5 . . ?
H42D C42A H42E 109.5 . . ?
H42F C42A H42E 109.5 . . ?
C41A O40A H40A 100.7 . . ?
H41A C41B H41B 106.3 . . ?
C42B C41B H41A 106.1 . . ?
C42B C41B H41B 106.1 . . ?
C42B C41B O40B 124.8(19) . . ?
O40B C41B H41A 106.1 . . ?
O40B C41B H41B 106.1 . . ?
C41B C42B H42C 109.5 . . ?
C41B C42B H42B 109.5 . . ?
C41B C42B H42A 109.5 . . ?
H42C C42B H42B 109.5 . . ?
H42C C42B H42A 109.5 . . ?
H42B C42B H42A 109.5 . . ?
C41B O40B H40B 98.2 . . ?
F1 P1 F6 178.39(17) . . ?
F2 P1 F1 89.98(16) . . ?
F2 P1 F6 88.51(15) . . ?
F3 P1 F1 89.36(15) . . ?
F3 P1 F2 89.51(16) . . ?
F3 P1 F6 90.06(16) . . ?
F4 P1 F1 90.64(17) . . ?
F4 P1 F2 179.28(19) . . ?
F4 P1 F3 90.13(18) . . ?
F4 P1 F5 91.29(19) . . ?
F4 P1 F6 90.87(16) . . ?
F5 P1 F1 91.14(16) . . ?
F5 P1 F2 89.07(16) . . ?
F5 P1 F3 178.49(17) . . ?
F5 P1 F6 89.40(16) . . ?

loop_
_geom_bond_atom_site_label_1
_geom_bond_atom_site_label_2
_geom_bond_distance
_geom_bond_site_symmetry_2
_geom_bond_publ_flag
C2 H2 0.9500 . ?
C2 C3 1.394(6) . ?
C2 N1 1.330(5) . ?
C3 H3 0.9500 . ?
C3 C4 1.352(7) . ?
C4 H4 0.9500 . ?
C4 C5 1.414(6) . ?
C5 C6 1.427(6) . ?
C5 C14 1.405(5) . ?
C6 H6 0.9500 . ?
C6 C7 1.336(6) . ?
C7 H7 0.9500 . ?
C7 C8 1.435(5) . ?
C8 C9 1.390(6) . ?
C8 C13 1.396(5) . ?
C9 H9 0.9500 . ?
C9 C10 1.365(6) . ?
C10 H10 0.9500 . ?
C10 C11 1.395(6) . ?
C11 H11 0.9500 . ?
C11 N12 1.323(5) . ?
C13 C14 1.423(5) . ?
C13 N12 1.368(4) . ?
C14 N1 1.352(5) . ?
C16 H16 0.9500 . ?
C16 C17 1.393(5) . ?
C16 N15 1.322(5) . ?
C17 H17 0.9500 . ?
C17 C18 1.365(5) . ?
C18 H18 0.9500 . ?
C18 C19 1.397(6) . ?
C19 C20 1.428(5) . ?
C19 C28 1.398(5) . ?
C20 H20 0.9500 . ?
C20 C21 1.344(6) . ?
C21 H21 0.9500 . ?
C21 C22 1.424(6) . ?
C22 C23 1.397(6) . ?
C22 C27 1.402(5) . ?
C23 H23 0.9500 . ?
C23 C24 1.358(7) . ?
C24 H24 0.9500 . ?
C24 C25 1.407(6) . ?
C25 H25 0.9500 . ?
C25 N26 1.323(5) . ?
C27 C28 1.425(5) . ?
C27 N26 1.347(5) . ?
C28 N15 1.358(4) . ?
C30 C31 1.377(7) . ?
C30 C35 1.443(7) . ?
C30 O29 1.343(5) . ?
C31 H31 0.9500 . ?
C31 C32 1.398(7) . ?
C32 H32 0.9500 . ?
C32 C33 1.372(8) . ?
C33 H33 0.9500 . ?
C33 C34 1.401(7) . ?
C34 C35 1.375(6) . ?
C34 C37 1.466(7) . ?
C35 O36 1.373(6) . ?
C37 O38 1.332(6) . ?
C37 O39 1.222(6) . ?
Ga1 N1 2.082(3) . ?
Ga1 N12 2.096(3) . ?
Ga1 N15 2.087(3) . ?
Ga1 N26 2.084(3) . ?
Ga1 O29 1.914(3) . ?
Ga1 O29A 2.14(2) . ?
Ga1 O36A 1.758(17) . ?
Ga1 O36 1.904(3) . ?
O29A C30A 1.3451 . ?
C30A C31A 1.3780 . ?
C30A C35A 1.4458 . ?
C31A H31A 0.9500 . ?
C31A C32A 1.3999 . ?
C32A H32A 0.9500 . ?
C32A C33A 1.3701 . ?
C33A H33A 0.9500 . ?
C33A C34A 1.3930 . ?
C34A C35A 1.3760 . ?
C34A C37A 1.4725 . ?
C35A O36A 1.3683 . ?
C37A O38A 1.3344 . ?
C37A O39A 1.19(4) . ?
O38A H38A 0.9832 . ?
O38 H38 0.8400 . ?
C41A H41D 0.9900 . ?
C41A H41C 0.9900 . ?
C41A C42A 1.544(17) . ?
C41A O40A 1.379(14) . ?
C42A H42D 0.9800 . ?
C42A H42F 0.9800 . ?
C42A H42E 0.9800 . ?
O40A H40A 0.9829 . ?
C41B H41A 0.9900 . ?
C41B H41B 0.9900 . ?
C41B C42B 1.19(2) . ?
C41B O40B 1.40(2) . ?
C42B H42C 0.9800 . ?
C42B H42B 0.9800 . ?
C42B H42A 0.9800 . ?
O40B H40B 0.9831 . ?
F1 P1 1.595(3) . ?
F2 P1 1.592(2) . ?
F3 P1 1.590(3) . ?
F4 P1 1.570(3) . ?
F5 P1 1.584(3) . ?
F6 P1 1.602(3) . ?

loop_
_geom_hbond_atom_site_label_D
_geom_hbond_atom_site_label_H
_geom_hbond_atom_site_label_A
_geom_hbond_distance_DH
_geom_hbond_distance_HA
_geom_hbond_distance_DA
_geom_hbond_angle_DHA
_geom_hbond_site_symmetry_A
_geom_hbond_publ_flag
C2 H2 O39 0.95 2.29 2.980(6) 129 2_656 yes
C6 H6 F3 0.95 2.48 3.386(4) 159 4_566 yes
C16 H16 F6 0.95 2.43 3.248(4) 144 2_756 yes
C17 H17 F2 0.95 2.47 3.274(5) 142 2_756 yes
C23 H23 O39 0.95 2.50 3.359(5) 151 3_666 yes
O38 H38 O36 0.84 1.81 2.583(4) 152 . yes
O40A H40A O29 0.98 1.81 2.786(9) 170 . yes

loop_
_geom_torsion_atom_site_label_1
_geom_torsion_atom_site_label_2
_geom_torsion_atom_site_label_3
_geom_torsion_atom_site_label_4
_geom_torsion
_geom_torsion_site_symmetry_1
_geom_torsion_site_symmetry_2
_geom_torsion_site_symmetry_3
_geom_torsion_site_symmetry_4
_geom_torsion_publ_flag
C2 C3 C4 C5 -3.2(6) . . . . ?
C3 C2 N1 C14 1.5(6) . . . . ?
C3 C2 N1 Ga1 174.7(3) . . . . ?
C3 C4 C5 C6 -177.2(4) . . . . ?
C3 C4 C5 C14 1.1(6) . . . . ?
C4 C5 C6 C7 176.5(4) . . . . ?
C4 C5 C14 C13 -176.5(3) . . . . ?
C4 C5 C14 N1 2.5(5) . . . . ?
C5 C6 C7 C8 -0.7(6) . . . . ?
C5 C14 N1 C2 -3.8(5) . . . . ?
C5 C14 N1 Ga1 -177.8(3) . . . . ?
C6 C5 C14 C13 1.9(5) . . . . ?
C6 C5 C14 N1 -179.1(3) . . . . ?
C6 C7 C8 C9 -178.4(4) . . . . ?
C6 C7 C8 C13 2.9(6) . . . . ?
C7 C8 C9 C10 -178.5(4) . . . . ?
C7 C8 C13 C14 -2.7(5) . . . . ?
C7 C8 C13 N12 178.4(3) . . . . ?
C8 C9 C10 C11 0.5(7) . . . . ?
C8 C13 C14 C5 0.3(5) . . . . ?
C8 C13 C14 N1 -178.7(3) . . . . ?
C8 C13 N12 C11 -0.2(5) . . . . ?
C8 C13 N12 Ga1 177.3(3) . . . . ?
C9 C8 C13 C14 178.5(4) . . . . ?
C9 C8 C13 N12 -0.4(6) . . . . ?
C9 C10 C11 N12 -1.1(7) . . . . ?
C10 C11 N12 C13 0.9(6) . . . . ?
C10 C11 N12 Ga1 -176.1(3) . . . . ?
C13 C8 C9 C10 0.2(6) . . . . ?
C13 C14 N1 C2 175.2(3) . . . . ?
C13 C14 N1 Ga1 1.2(4) . . . . ?
C14 C5 C6 C7 -1.8(6) . . . . ?
C14 C13 N12 C11 -179.1(3) . . . . ?
C14 C13 N12 Ga1 -1.6(4) . . . . ?
C16 C17 C18 C19 -3.1(6) . . . . ?
C17 C16 N15 C28 2.7(5) . . . . ?
C17 C16 N15 Ga1 -164.9(3) . . . . ?
C17 C18 C19 C20 -175.8(4) . . . . ?
C17 C18 C19 C28 3.0(5) . . . . ?
C18 C19 C20 C21 176.5(4) . . . . ?
C18 C19 C28 C27 -179.3(3) . . . . ?
C18 C19 C28 N15 -0.1(5) . . . . ?
C19 C20 C21 C22 2.3(6) . . . . ?
C19 C28 N15 C16 -2.7(5) . . . . ?
C19 C28 N15 Ga1 166.8(3) . . . . ?
C20 C19 C28 C27 -0.4(5) . . . . ?
C20 C19 C28 N15 178.8(3) . . . . ?
C20 C21 C22 C23 -179.7(4) . . . . ?
C20 C21 C22 C27 0.4(6) . . . . ?
C21 C22 C23 C24 -178.2(4) . . . . ?
C21 C22 C27 C28 -3.1(5) . . . . ?
C21 C22 C27 N26 177.6(4) . . . . ?
C22 C23 C24 C25 0.6(7) . . . . ?
C22 C27 C28 C19 3.1(5) . . . . ?
C22 C27 C28 N15 -176.1(3) . . . . ?
C22 C27 N26 C25 0.5(6) . . . . ?
C22 C27 N26 Ga1 -171.4(3) . . . . ?
C23 C22 C27 C28 177.0(4) . . . . ?
C23 C22 C27 N26 -2.4(6) . . . . ?
C23 C24 C25 N26 -2.5(7) . . . . ?
C24 C25 N26 C27 1.9(6) . . . . ?
C24 C25 N26 Ga1 172.5(3) . . . . ?
C27 C22 C23 C24 1.7(6) . . . . ?
C27 C28 N15 C16 176.5(3) . . . . ?
C27 C28 N15 Ga1 -14.0(4) . . . . ?
C28 C19 C20 C21 -2.3(6) . . . . ?
C28 C27 N26 C25 -178.8(4) . . . . ?
C28 C27 N26 Ga1 9.2(4) . . . . ?
C30 C31 C32 C33 0.2(8) . . . . ?
C30 C35 O36 Ga1 7.0(4) . . . . ?
C31 C30 C35 C34 0.2(7) . . . . ?
C31 C30 C35 O36 179.6(4) . . . . ?
C31 C30 O29 Ga1 173.6(4) . . . . ?
C31 C32 C33 C34 -1.7(8) . . . . ?
C32 C33 C34 C35 2.5(8) . . . . ?
C32 C33 C34 C37 -174.8(5) . . . . ?
C33 C34 C35 C30 -1.7(7) . . . . ?
C33 C34 C35 O36 179.0(4) . . . . ?
C33 C34 C37 O38 -178.2(5) . . . . ?
C33 C34 C37 O39 3.6(7) . . . . ?
C34 C35 O36 Ga1 -173.8(4) . . . . ?
C35 C30 C31 C32 0.6(7) . . . . ?
C35 C30 O29 Ga1 -6.4(5) . . . . ?
C35 C34 C37 O38 4.5(6) . . . . ?
C35 C34 C37 O39 -173.7(4) . . . . ?
C37 C34 C35 C30 175.6(4) . . . . ?
C37 C34 C35 O36 -3.7(7) . . . . ?
Ga1 O29A C30A C31A -164.3(9) . . . . ?
Ga1 O29A C30A C35A 15.9(9) . . . . ?
N1 C2 C3 C4 2.0(6) . . . . ?
N1 Ga1 O36A C35A -69.7(9) . . . . ?
N12 C13 C14 C5 179.3(3) . . . . ?
N12 C13 C14 N1 0.2(5) . . . . ?
N12 Ga1 O36A C35A 29(2) . . . . ?
N15 C16 C17 C18 0.2(6) . . . . ?
N15 Ga1 O36A C35A -168.5(7) . . . . ?
N26 C27 C28 C19 -177.5(3) . . . . ?
N26 C27 C28 N15 3.3(5) . . . . ?
N26 Ga1 O36A C35A 114.7(9) . . . . ?
O29 C30 C31 C32 -179.5(4) . . . . ?
O29 C30 C35 C34 -179.7(4) . . . . ?
O29 C30 C35 O36 -0.4(6) . . . . ?
O29A Ga1 O36A C35A 22.4(12) . . . . ?
O29A C30A C31A C32A -179.3 . . . . ?
O29A C30A C35A C34A -179.9 . . . . ?
O29A C30A C35A O36A -0.6 . . . . ?
C30A C31A C32A C33A 0.4 . . . . ?
C30A C35A O36A Ga1 -19.8(11) . . . . ?
C31A C30A C35A C34A 0.3 . . . . ?
C31A C30A C35A O36A 179.6 . . . . ?
C31A C32A C33A C34A -2.0 . . . . ?
C32A C33A C34A C35A 2.7 . . . . ?
C32A C33A C34A C37A -174.6 . . . . ?
C33A C34A C35A C30A -1.8 . . . . ?
C33A C34A C35A O36A 178.9 . . . . ?
C33A C34A C37A O38A -178.0 . . . . ?
C33A C34A C37A O39A -27(3) . . . . ?
C34A C35A O36A Ga1 159.5(11) . . . . ?
C35A C30A C31A C32A 0.4 . . . . ?
C35A C34A C37A O38A 4.8 . . . . ?
C35A C34A C37A O39A 156(3) . . . . ?
C37A C34A C35A C30A 175.4 . . . . ?
C37A C34A C35A O36A -3.8 . . . . ?
